data_7038997
loop_
_publ_author_name
'Alfonso, Carmina'
'Feliz, Marta'
'Safont, Vicent S.'
'Llusar, Rosa'

_publ_section_title
;
 C3-symmetry Mo3S4 aminophosphino clusters combining three sources of
 stereogenicity: stereocontrol directed by hydrogen bond interactions and
 ligand configuration.
;
_journal_issue 18
_journal_name_full 'Dalton transactions (Cambridge, England : 2003)'
_journal_page_first 7829
_journal_page_last 7835
_journal_paper_doi 10.1039/c6dt00755d
_journal_volume 45
_journal_year 2016
_chemical_absolute_configuration syn
_chemical_formula_moiety 'C51 H60 Cl3 Mo3 N3 P3 S4, 3(C7 H8), B1 F4'
_chemical_formula_sum 'C72 H84 B Cl3 F4 Mo3 N3 P3 S4'
_chemical_formula_weight 1693.55
_chemical_name_systematic
;
 ?
;
_space_group_crystal_system cubic
_space_group_IT_number 198
_space_group_name_Hall 'P 2ac 2ab 3'
_space_group_name_H-M_alt 'P 21 3'
_symmetry_space_group_name_Hall 'P 2ac 2ab 3'
_symmetry_space_group_name_H-M 'P 21 3'
_atom_sites_solution_hydrogens geom
_audit_creation_date 2016-03-15
_audit_creation_method
;
Olex2 1.2
(compiled 2015.09.30 svn.r3233 for OlexSys, GUI svn.r5103)
;
_audit_update_record
;
2016-03-15 deposited with the CCDC.
2016-03-24 downloaded from the CCDC.
;
_cell_angle_alpha 90
_cell_angle_beta 90
_cell_angle_gamma 90
_cell_formula_units_Z 4
_cell_length_a 19.5506(3)
_cell_length_b 19.5506(3)
_cell_length_c 19.5506(3)
_cell_measurement_reflns_used 11928
_cell_measurement_temperature 200.00(14)
_cell_measurement_theta_max 28.6730
_cell_measurement_theta_min 3.7580
_cell_volume 7472.7(2)
_computing_cell_refinement
;
CrysAlisPro, Agilent Technologies,
Version 1.171.36.28 (release 01-02-2013 CrysAlis171 .NET)
(compiled Feb  1 2013,16:14:44)
;
_computing_data_collection
;
CrysAlisPro, Agilent Technologies,
Version 1.171.36.28 (release 01-02-2013 CrysAlis171 .NET)
(compiled Feb  1 2013,16:14:44)
;
_computing_data_reduction
;
CrysAlisPro, Agilent Technologies,
Version 1.171.36.28 (release 01-02-2013 CrysAlis171 .NET)
(compiled Feb  1 2013,16:14:44)
;
_computing_molecular_graphics 'Olex2 (Dolomanov et al., 2009)'
_computing_publication_material 'Olex2 (Dolomanov et al., 2009)'
_computing_structure_refinement 'ShelXL (Sheldrick, 2015)'
_computing_structure_solution 'ShelXS (Sheldrick, 2008)'
_diffrn_ambient_temperature 200.00(14)
_diffrn_detector_area_resol_mean 10.4051
_diffrn_measured_fraction_theta_full 0.998
_diffrn_measured_fraction_theta_max 0.952
_diffrn_measurement_details
;
  1 omega   44.00  107.20   0.8000   80.0000
omega____ theta____ kappa____ phi______ frames
    -       14.6814  178.0000  -30.0000 79

  2 omega  -10.00   24.40   0.8000   80.0000
omega____ theta____ kappa____ phi______ frames
    -       14.6814   38.0000   30.0000 43

  3 omega  -63.00    3.40   0.8000   80.0000
omega____ theta____ kappa____ phi______ frames
    -       14.6814  -57.0000   30.0000 83
;
_diffrn_measurement_device_type 'SuperNova, Dual, Cu at zero, Atlas'
_diffrn_measurement_method '\w scans'
_diffrn_orient_matrix_UB_11 0.0167313000
_diffrn_orient_matrix_UB_12 -0.0038858000
_diffrn_orient_matrix_UB_13 -0.0319648000
_diffrn_orient_matrix_UB_21 -0.0227694000
_diffrn_orient_matrix_UB_22 -0.0268418000
_diffrn_orient_matrix_UB_23 -0.0086640000
_diffrn_orient_matrix_UB_31 -0.0227391000
_diffrn_orient_matrix_UB_32 0.0241002000
_diffrn_orient_matrix_UB_33 -0.0148365000
_diffrn_radiation_monochromator mirror
_diffrn_radiation_type MoK\a
_diffrn_radiation_wavelength 0.71073
_diffrn_reflns_av_R_equivalents 0.0471
_diffrn_reflns_av_unetI/netI 0.0416
_diffrn_reflns_Laue_measured_fraction_full 0.998
_diffrn_reflns_Laue_measured_fraction_max 0.952
_diffrn_reflns_limit_h_max 17
_diffrn_reflns_limit_h_min -22
_diffrn_reflns_limit_k_max 26
_diffrn_reflns_limit_k_min -26
_diffrn_reflns_limit_l_max 23
_diffrn_reflns_limit_l_min -26
_diffrn_reflns_number 28596
_diffrn_reflns_point_group_measured_fraction_full 0.998
_diffrn_reflns_point_group_measured_fraction_max 0.931
_diffrn_reflns_theta_full 25.242
_diffrn_reflns_theta_max 29.325
_diffrn_reflns_theta_min 2.947
_diffrn_source 'SuperNova (Mo) X-ray Source'
_exptl_absorpt_coefficient_mu 0.832
_exptl_absorpt_correction_T_max 1.00000
_exptl_absorpt_correction_T_min 0.75301
_exptl_absorpt_correction_type multi-scan
_exptl_absorpt_process_details
;
CrysAlisPro, Agilent Technologies,
Version 1.171.36.28 (release 01-02-2013 CrysAlis171 .NET)
(compiled Feb  1 2013,16:14:44)
Empirical absorption correction using spherical harmonics,
 implemented in SCALE3 ABSPACK scaling algorithm.
;
_exptl_crystal_colour green
_exptl_crystal_colour_primary green
_exptl_crystal_density_diffrn 1.505
_exptl_crystal_description prism
_exptl_crystal_F_000 3456
_exptl_crystal_size_max 0.2206
_exptl_crystal_size_mid 0.1854
_exptl_crystal_size_min 0.1613
_refine_diff_density_max 0.804
_refine_diff_density_min -0.531
_refine_diff_density_rms 0.104
_refine_ls_abs_structure_details
;
 Flack x determined using 2230 quotients [(I+)-(I-)]/[(I+)+(I-)]
 (Parsons and Flack (2004), Acta Cryst. A60, s61).
;
_refine_ls_abs_structure_Flack -0.03(2)
_refine_ls_extinction_method none
_refine_ls_goodness_of_fit_ref 1.164
_refine_ls_hydrogen_treatment constr
_refine_ls_matrix_type full
_refine_ls_number_parameters 246
_refine_ls_number_reflns 6384
_refine_ls_number_restraints 0
_refine_ls_restrained_S_all 1.164
_refine_ls_R_factor_all 0.0694
_refine_ls_R_factor_gt 0.0448
_refine_ls_shift/su_max 0.001
_refine_ls_shift/su_mean 0.000
_refine_ls_structure_factor_coef Fsqd
_refine_ls_weighting_details 'w=1/[\s^2^(Fo^2^)+(0.0391P)^2^+17.1998P] where P=(Fo^2^+2Fc^2^)/3'
_refine_ls_weighting_scheme calc
_refine_ls_wR_factor_gt 0.0993
_refine_ls_wR_factor_ref 0.1184
_reflns_Friedel_coverage 0.808
_reflns_Friedel_fraction_full 0.999
_reflns_Friedel_fraction_max 0.906
_reflns_number_gt 5337
_reflns_number_total 6384
_reflns_threshold_expression 'I > 2\s(I)'
_cod_data_source_file c6dt00755d2.cif
_cod_data_source_block exp_2437
_cod_depositor_comments 'Adding full bibliography for 7038996--7038997.cif.'
_cod_original_cell_volume 7472.7(3)
_cod_database_code 7038997
_shelxl_version_number 2013-4
_chemical_oxdiff_formula 'C51 H60 B F4 N2 P3 S4 Mo3'
_shelx_space_group_comment
;
The symmetry employed for this shelxl refinement is uniquely defined
by the following loop, which should always be used as a source of
symmetry information in preference to the above space-group names.
They are only intended as comments.
;
_reflns_odcompleteness_completeness 99.75
_reflns_odcompleteness_iscentric 1
_reflns_odcompleteness_theta 26.32
_olex2_refinement_description
;
1. Fixed Uiso
 At 1.2 times of:
  All C(H) groups, All C(H,H) groups, All N(H) groups
 At 1.5 times of:
  All C(H,H,H) groups
2.a Ternary CH refined with riding coordinates:
 N1(H1), C11(H11)
2.b Secondary CH2 refined with riding coordinates:
 C2(H2A,H2B), C13(H13A,H13B), C15(H15A,H15B), C2AA(H2AA,H2AB)
2.c Aromatic/amide H refined with riding coordinates:
 C0AA(H0AA), C1AA(H1AA), C5(H5), C5AA(H5AA), C9(H9), C12(H12), C16(H16),
 C17(H17), C3AA(H3AA), C4AA(H4AA), C4(H4), C6AA(H6AA), C6(H6), C8(H8), C10(H10)
2.d Idealised Me refined as rotating group:
 C7AA(H7AA,H7AB,H7AC)
;
_olex2_computing_structure_refinement_long 'ShelXL (Sheldrick, 2008)'
_olex2_computing_structure_solution_long 'ShelXS (Sheldrick, 2008)'
_olex2_date_sample_data_collection 2014-01-15
_olex2_submission_special_instructions 'No special instructions were received'

loop_
_space_group_symop_operation_xyz
'x, y, z'
'z, x, y'
'y, z, x'
'-y+1/2, -z, x+1/2'
'z+1/2, -x+1/2, -y'
'-y, z+1/2, -x+1/2'
'-z+1/2, -x, y+1/2'
'-z, x+1/2, -y+1/2'
'y+1/2, -z+1/2, -x'
'-x+1/2, -y, z+1/2'
'x+1/2, -y+1/2, -z'
'-x, y+1/2, -z+1/2'

loop_
_atom_site_label
_atom_site_type_symbol
_atom_site_fract_x
_atom_site_fract_y
_atom_site_fract_z
_atom_site_U_iso_or_equiv
_atom_site_adp_type
_atom_site_occupancy
_atom_site_site_symmetry_order
_atom_site_calc_flag
_atom_site_refinement_flags_posn
_atom_site_refinement_flags_adp
_atom_site_refinement_flags_occupancy
Mo1 Mo -0.96799(3) -0.90958(3) -0.02471(3) 0.02159(13) Uani 1 1 d . . .
S2 S -1.01862(8) -1.01862(8) -0.01862(8) 0.0246(5) Uani 1 3 d S T P
Cl3 Cl -1.07582(8) -0.86926(9) -0.07818(9) 0.0310(4) Uani 1 1 d . . .
P4 P -0.92253(9) -0.79577(9) -0.06949(9) 0.0258(4) Uani 1 1 d . . .
S1 S -0.99698(9) -0.85506(8) 0.07508(8) 0.0256(3) Uani 1 1 d . . .
N1 N -0.9399(3) -0.9370(3) -0.1352(3) 0.0275(12) Uani 1 1 d . . .
H1 H -0.9113 -0.9777 -0.1294 0.033 Uiso 1 1 calc R . .
C1 C -0.9673(4) -0.7139(3) -0.0673(4) 0.0299(14) Uani 1 1 d . . .
C2 C -0.8991(4) -0.9095(4) -0.2496(4) 0.0401(18) Uani 1 1 d . . .
H2A H -0.9168 -0.8718 -0.2766 0.048 Uiso 1 1 calc R . .
H2B H -0.8550 -0.9229 -0.2678 0.048 Uiso 1 1 calc R . .
C0AA C -1.0309(5) -0.5875(4) -0.0687(4) 0.0462(19) Uani 1 1 d . . .
H0AA H -1.0527 -0.5452 -0.0694 0.055 Uiso 1 1 calc R . .
C1AA C -1.0573(5) -0.6395(4) -0.0310(5) 0.051(2) Uani 1 1 d . . .
H1AA H -1.0970 -0.6325 -0.0058 0.061 Uiso 1 1 calc R . .
C5 C -0.8350(4) -0.7474(4) 0.0298(5) 0.045(2) Uani 1 1 d . . .
H5 H -0.8748 -0.7391 0.0546 0.054 Uiso 1 1 calc R . .
C7 C -0.8387(4) -0.7725(4) -0.0371(4) 0.0350(16) Uani 1 1 d . . .
C5AA C -0.9402(4) -0.6596(4) -0.1056(4) 0.0406(18) Uani 1 1 d . . .
H5AA H -0.9005 -0.6660 -0.1309 0.049 Uiso 1 1 calc R . .
C9 C -0.9724(5) -0.5970(4) -0.1057(4) 0.0470(19) Uani 1 1 d . . .
H9 H -0.9542 -0.5611 -0.1310 0.056 Uiso 1 1 calc R . .
C11 C -0.8926(4) -0.8883(4) -0.1728(3) 0.0284(14) Uani 1 1 d . . .
H11 H -0.8454 -0.8948 -0.1572 0.034 Uiso 1 1 calc R . .
C12 C -1.0254(4) -0.7033(4) -0.0296(4) 0.0404(17) Uani 1 1 d . . .
H12 H -1.0435 -0.7385 -0.0033 0.048 Uiso 1 1 calc R . .
C13 C -0.9486(5) -0.9693(5) -0.2506(4) 0.049(2) Uani 1 1 d . . .
H13A H -0.9242 -1.0125 -0.2496 0.058 Uiso 1 1 calc R . .
H13B H -0.9772 -0.9680 -0.2911 0.058 Uiso 1 1 calc R . .
C15 C -0.9146(4) -0.8145(4) -0.1614(4) 0.0330(16) Uani 1 1 d . . .
H15A H -0.9581 -0.8066 -0.1837 0.040 Uiso 1 1 calc R . .
H15B H -0.8811 -0.7840 -0.1816 0.040 Uiso 1 1 calc R . .
C16 C -0.7792(4) -0.7864(4) -0.0731(5) 0.0398(18) Uani 1 1 d . . .
H16 H -0.7814 -0.8040 -0.1172 0.048 Uiso 1 1 calc R . .
C17 C -0.7162(5) -0.7738(5) -0.0428(6) 0.055(3) Uani 1 1 d . . .
H17 H -0.6760 -0.7830 -0.0664 0.066 Uiso 1 1 calc R . .
C3AA C -0.7712(5) -0.7349(5) 0.0587(6) 0.059(3) Uani 1 1 d . . .
H3AA H -0.7681 -0.7177 0.1029 0.071 Uiso 1 1 calc R . .
C4AA C -0.7138(5) -0.7477(5) 0.0225(7) 0.064(3) Uani 1 1 d . . .
H4AA H -0.6714 -0.7386 0.0422 0.077 Uiso 1 1 calc R . .
C2AA C -0.9912(4) -0.9600(5) -0.1861(4) 0.0421(19) Uani 1 1 d . . .
H2AA H -1.0265 -0.9258 -0.1928 0.051 Uiso 1 1 calc R . .
H2AB H -1.0124 -1.0027 -0.1723 0.051 Uiso 1 1 calc R . .
C3 C -1.0153(7) -0.7023(7) -0.2941(7) 0.078(3) Uiso 1 1 d . . .
C4 C -1.0126(8) -0.7687(8) -0.3270(8) 0.094(4) Uiso 1 1 d . . .
H4 H -0.9825 -0.7790 -0.3624 0.113 Uiso 1 1 calc R . .
C6AA C -1.0600(7) -0.6905(8) -0.2434(7) 0.086(4) Uiso 1 1 d . . .
H6AA H -1.0603 -0.6477 -0.2228 0.103 Uiso 1 1 calc R . .
C6 C -1.0989(9) -0.8043(9) -0.2523(8) 0.102(5) Uiso 1 1 d . . .
H6 H -1.1251 -0.8407 -0.2366 0.122 Uiso 1 1 calc R . .
C8 C -1.0585(8) -0.8147(8) -0.3012(8) 0.095(4) Uiso 1 1 d . . .
H8 H -1.0600 -0.8576 -0.3217 0.114 Uiso 1 1 calc R . .
C10 C -1.1066(9) -0.7404(9) -0.2200(9) 0.107(5) Uiso 1 1 d . . .
H10 H -1.1393 -0.7319 -0.1865 0.129 Uiso 1 1 calc R . .
C7AA C -0.9688(10) -0.6541(10) -0.3188(9) 0.125(6) Uiso 1 1 d . . .
H7AA H -0.9926 -0.6208 -0.3459 0.188 Uiso 1 1 calc GR . .
H7AB H -0.9350 -0.6766 -0.3465 0.188 Uiso 1 1 calc GR . .
H7AC H -0.9468 -0.6317 -0.2811 0.188 Uiso 1 1 calc GR . .
F1 F -0.8125(3) -0.7705(3) -0.3094(3) 0.0745(19) Uani 1 1 d . . .
F2 F -0.7297(4) -0.7703(4) -0.2297(4) 0.086(4) Uani 1 3 d S T P
B3 B -0.7707(6) -0.7293(6) -0.2707(6) 0.044(4) Uani 1 3 d S T P

loop_
_atom_site_aniso_label
_atom_site_aniso_U_11
_atom_site_aniso_U_22
_atom_site_aniso_U_33
_atom_site_aniso_U_23
_atom_site_aniso_U_13
_atom_site_aniso_U_12
Mo1 0.0216(3) 0.0219(3) 0.0213(3) 0.0010(2) 0.0000(2) 0.0006(2)
S2 0.0246(5) 0.0246(5) 0.0246(5) -0.0002(6) -0.0002(6) -0.0002(6)
Cl3 0.0271(8) 0.0370(9) 0.0289(8) 0.0038(7) -0.0024(6) 0.0036(7)
P4 0.0249(8) 0.0228(8) 0.0296(9) 0.0026(7) 0.0000(7) 0.0006(7)
S1 0.0296(8) 0.0222(8) 0.0250(8) -0.0006(6) 0.0010(6) 0.0005(6)
N1 0.031(3) 0.032(3) 0.019(3) 0.003(2) 0.002(2) 0.004(2)
C1 0.030(3) 0.026(3) 0.033(3) 0.001(3) -0.007(3) -0.001(3)
C2 0.048(5) 0.046(4) 0.026(3) 0.003(3) 0.004(3) 0.010(4)
C0AA 0.058(5) 0.029(4) 0.051(5) 0.002(4) -0.002(4) 0.012(4)
C1AA 0.047(5) 0.039(4) 0.067(6) -0.007(5) 0.010(5) 0.007(4)
C5 0.041(4) 0.047(5) 0.048(5) 0.004(4) -0.009(4) -0.009(4)
C7 0.033(4) 0.027(3) 0.046(4) 0.008(3) -0.002(3) -0.006(3)
C5AA 0.042(4) 0.034(4) 0.046(5) 0.010(3) 0.005(4) 0.002(3)
C9 0.064(5) 0.030(4) 0.048(5) 0.008(3) 0.007(4) 0.004(4)
C11 0.029(3) 0.032(4) 0.025(3) 0.000(3) 0.006(3) 0.003(3)
C12 0.038(4) 0.030(3) 0.053(4) 0.005(4) 0.006(4) 0.001(3)
C13 0.060(5) 0.055(5) 0.030(4) -0.009(4) 0.000(4) -0.004(5)
C15 0.037(4) 0.030(3) 0.032(4) 0.010(3) 0.006(3) -0.001(3)
C16 0.031(4) 0.034(4) 0.055(5) 0.007(4) -0.002(4) -0.005(3)
C17 0.031(4) 0.048(5) 0.087(8) 0.011(5) -0.004(5) -0.006(4)
C3AA 0.058(6) 0.061(6) 0.059(6) -0.002(5) -0.024(5) -0.015(5)
C4AA 0.042(5) 0.055(6) 0.095(9) 0.022(6) -0.030(6) -0.014(4)
C2AA 0.045(4) 0.056(5) 0.025(3) -0.006(3) -0.002(3) -0.008(4)
F1 0.065(4) 0.081(4) 0.077(4) -0.032(4) 0.002(3) -0.028(3)
F2 0.086(4) 0.086(4) 0.086(4) 0.004(4) -0.004(4) 0.004(4)
B3 0.044(4) 0.044(4) 0.044(4) -0.003(4) 0.003(4) -0.003(4)

loop_
_atom_type_symbol
_atom_type_description
_atom_type_scat_dispersion_real
_atom_type_scat_dispersion_imag
_atom_type_scat_source
C C 0.0033 0.0016 'International Tables Vol C Tables 4.2.6.8 and 6.1.1.4'
H H 0.0000 0.0000 'International Tables Vol C Tables 4.2.6.8 and 6.1.1.4'
B B 0.0013 0.0007 'International Tables Vol C Tables 4.2.6.8 and 6.1.1.4'
Cl Cl 0.1484 0.1585 'International Tables Vol C Tables 4.2.6.8 and 6.1.1.4'
F F 0.0171 0.0103 'International Tables Vol C Tables 4.2.6.8 and 6.1.1.4'
Mo Mo -1.6832 0.6857 'International Tables Vol C Tables 4.2.6.8 and 6.1.1.4'
N N 0.0061 0.0033 'International Tables Vol C Tables 4.2.6.8 and 6.1.1.4'
P P 0.1023 0.0942 'International Tables Vol C Tables 4.2.6.8 and 6.1.1.4'
S S 0.1246 0.1234 'International Tables Vol C Tables 4.2.6.8 and 6.1.1.4'

loop_
_exptl_crystal_face_index_h
_exptl_crystal_face_index_k
_exptl_crystal_face_index_l
_exptl_crystal_face_perp_dist
_exptl_oxdiff_crystal_face_indexfrac_h
_exptl_oxdiff_crystal_face_indexfrac_k
_exptl_oxdiff_crystal_face_indexfrac_l
_exptl_oxdiff_crystal_face_x
_exptl_oxdiff_crystal_face_y
_exptl_oxdiff_crystal_face_z
-18 4 20 0.0853 -17.9991 4.0007 19.9999 -0.9560 0.1292 0.2090
-2 13 -24 0.0833 -2.0003 12.9998 -24.0000 0.6832 -0.0955 0.7149
17 -18 11 0.0481 16.9996 -18.0003 11.0000 0.0028 0.0008 -0.9836
17 -3 -21 0.0925 16.9991 -3.0007 -20.9999 0.9673 -0.1246 -0.1473
-14 8 22 0.0810 -13.9992 8.0007 22.0001 -0.9685 -0.0866 0.1847
-6 11 -24 0.0884 -6.0002 10.9998 -24.0001 0.6240 0.0493 0.7576
13 -6 -24 0.0967 12.9992 -6.0007 -24.0001 1.0080 0.0730 -0.0841
-2 15 23 0.0783 -1.9995 15.0006 23.0005 -0.8270 -0.5564 0.0657
-14 7 -23 0.0916 -13.9999 6.9999 -23.0004 0.4738 0.3302 0.8283
7 -20 -17 0.0795 6.9994 -20.0006 -17.0005 0.7382 0.5248 -0.3890
20 17 9 0.0843 19.9997 17.0000 9.0009 -0.0192 -0.9897 -0.1786
-24 -1 -13 0.1056 -23.9995 -0.9999 -13.0007 0.0179 0.6859 0.7145
-19 -18 -9 0.0953 -18.9997 -18.0001 -9.0009 0.0398 0.9938 0.1318
23 9 12 0.0712 22.9996 8.9999 12.0008 -0.0338 -0.8692 -0.4841
15 15 -18 0.0818 14.9994 14.9996 -17.9995 0.7680 -0.5882 0.2875
22 9 -14 0.0765 21.9992 8.9995 -13.9994 0.7806 -0.6212 -0.0756
-24 -6 13 0.0983 -23.9991 -5.9995 12.9995 -0.7937 0.5949 0.2083
-9 -18 -19 0.0865 -9.0002 -18.0004 -19.0008 0.5267 0.8527 0.0527
12 14 20 0.0648 12.0001 14.0003 20.0008 -0.4929 -0.8223 -0.2322
-9 26 2 0.1341 -8.9995 26.0005 2.0004 -0.3156 -0.5103 0.8016

loop_
_geom_angle_atom_site_label_1
_geom_angle_atom_site_label_2
_geom_angle_atom_site_label_3
_geom_angle
_geom_angle_site_symmetry_1
_geom_angle_site_symmetry_3
Mo1 Mo1 Mo1 60.0 2_456 3_546
S2 Mo1 Mo1 54.15(4) . 3_546
S2 Mo1 Mo1 54.15(4) . 2_456
S2 Mo1 Cl3 87.23(6) . .
S2 Mo1 P4 162.55(6) . .
Cl3 Mo1 Mo1 141.32(4) . 3_546
Cl3 Mo1 Mo1 97.69(5) . 2_456
Cl3 Mo1 P4 82.78(6) . .
P4 Mo1 Mo1 134.90(5) . 3_546
P4 Mo1 Mo1 141.41(5) . 2_456
S1 Mo1 Mo1 53.08(4) 3_546 3_546
S1 Mo1 Mo1 98.03(4) . 3_546
S1 Mo1 Mo1 53.04(5) . 2_456
S1 Mo1 Mo1 98.05(4) 3_546 2_456
S1 Mo1 S2 105.90(6) . .
S1 Mo1 S2 105.93(5) 3_546 .
S1 Mo1 Cl3 163.55(6) 3_546 .
S1 Mo1 Cl3 90.04(6) . .
S1 Mo1 P4 81.94(6) 3_546 .
S1 Mo1 P4 88.44(6) . .
S1 Mo1 S1 95.61(9) 3_546 .
N1 Mo1 Mo1 140.25(15) . 2_456
N1 Mo1 Mo1 95.10(15) . 3_546
N1 Mo1 S2 86.36(15) . .
N1 Mo1 Cl3 83.15(15) . .
N1 Mo1 P4 78.30(15) . .
N1 Mo1 S1 165.73(15) . .
N1 Mo1 S1 87.79(15) . 3_546
Mo1 S2 Mo1 71.70(7) . 2_456
Mo1 S2 Mo1 71.70(7) 3_546 2_456
Mo1 S2 Mo1 71.70(7) . 3_546
C1 P4 Mo1 126.1(2) . .
C1 P4 C15 103.8(3) . .
C7 P4 Mo1 114.4(2) . .
C7 P4 C1 101.8(3) . .
C7 P4 C15 108.3(4) . .
C15 P4 Mo1 101.0(2) . .
Mo1 S1 Mo1 73.89(5) 2_456 .
C11 N1 Mo1 117.1(4) . .
C2AA N1 Mo1 122.8(4) . .
C2AA N1 C11 106.1(5) . .
C5AA C1 P4 118.0(6) . .
C12 C1 P4 122.9(5) . .
C12 C1 C5AA 119.0(7) . .
C13 C2 C11 105.6(6) . .
C1AA C0AA C9 120.2(8) . .
C0AA C1AA C12 120.7(8) . .
C3AA C5 C7 119.1(9) . .
C5 C7 P4 117.4(6) . .
C16 C7 P4 122.1(6) . .
C16 C7 C5 120.0(8) . .
C9 C5AA C1 120.2(8) . .
C0AA C9 C5AA 120.2(8) . .
N1 C11 C2 104.5(6) . .
N1 C11 C15 110.6(5) . .
C15 C11 C2 111.6(6) . .
C1 C12 C1AA 119.8(8) . .
C2 C13 C2AA 104.2(7) . .
C11 C15 P4 110.9(5) . .
C7 C16 C17 119.6(9) . .
C4AA C17 C16 119.5(9) . .
C4AA C3AA C5 120.0(10) . .
C3AA C4AA C17 121.7(9) . .
N1 C2AA C13 102.9(6) . .
C6AA C3 C4 120.3(14) . .
C6AA C3 C7AA 124.4(15) . .
C7AA C3 C4 115.3(14) . .
C8 C4 C3 113.7(14) . .
C3 C6AA C10 122.9(15) . .
C8 C6 C10 123.6(18) . .
C6 C8 C4 125.9(18) . .
C6 C10 C6AA 113.5(16) . .
F1 B3 F1 110.2(8) . 5_434
F1 B3 F1 110.2(8) 5_434 4_345
F1 B3 F1 110.2(8) . 4_345
F1 B3 F2 108.7(8) . .
F1 B3 F2 108.7(8) 4_345 .
F1 B3 F2 108.7(8) 5_434 .

loop_
_geom_bond_atom_site_label_1
_geom_bond_atom_site_label_2
_geom_bond_distance
_geom_bond_site_symmetry_2
Mo1 Mo1 2.7569(9) 2_456
Mo1 Mo1 2.7569(9) 3_546
Mo1 S2 2.354(2) .
Mo1 Cl3 2.4817(17) .
Mo1 P4 2.5509(18) .
Mo1 S1 2.2941(17) .
Mo1 S1 2.2931(17) 3_546
Mo1 N1 2.292(5) .
S2 Mo1 2.354(2) 3_546
S2 Mo1 2.354(2) 2_456
P4 C1 1.824(7) .
P4 C7 1.815(8) .
P4 C15 1.840(8) .
S1 Mo1 2.2930(17) 2_456
N1 C11 1.517(9) .
N1 C2AA 1.483(9) .
C1 C5AA 1.403(10) .
C1 C12 1.369(11) .
C2 C11 1.562(10) .
C2 C13 1.519(13) .
C0AA C1AA 1.359(12) .
C0AA C9 1.366(12) .
C1AA C12 1.395(11) .
C5 C7 1.398(12) .
C5 C3AA 1.392(12) .
C7 C16 1.386(11) .
C5AA C9 1.376(11) .
C11 C15 1.522(10) .
C13 C2AA 1.522(11) .
C16 C17 1.389(12) .
C17 C4AA 1.375(16) .
C3AA C4AA 1.350(16) .
C3 C4 1.450(18) .
C3 C6AA 1.342(18) .
C3 C7AA 1.39(2) .
C4 C8 1.37(2) .
C6AA C10 1.41(2) .
C6 C8 1.26(2) .
C6 C10 1.41(2) .
F1 B3 1.374(8) .
F2 B3 1.39(2) .
B3 F1 1.374(8) 5_434
B3 F1 1.374(8) 4_345
